data_7159935
loop_
_publ_author_name
'Chang, Meng-Yang'
'Ho, Chin-Huey'
'Chen, Hsing-Yin'

_publ_section_title
;
 K<sub>2</sub>CO<sub>3</sub>-mediated annulation of
 1,3-acetonedicarboxylates with 2-fluoro-1-nitroarenes: synthesis of
 indoles.
;
_journal_issue 20
_journal_name_full 'Organic &amp; biomolecular chemistry'
_journal_page_first 4108
_journal_page_last 4122
_journal_paper_doi 10.1039/d4ob00488d
_journal_volume 22
_journal_year 2024
_chemical_formula_moiety 'C14 H13 Br Cl N O4'
_chemical_formula_sum 'C14 H13 Br Cl N O4'
_chemical_formula_weight 374.61
_space_group_crystal_system monoclinic
_space_group_IT_number 14
_space_group_name_Hall '-P 2yn'
_space_group_name_H-M_alt 'P 1 21/n 1'
_atom_sites_solution_hydrogens geom
_atom_sites_solution_primary dual
_audit_creation_date 2023-04-06
_audit_creation_method
;
Olex2 1.5
(compiled 2023.03.06 svn.rbb2c1857 for OlexSys, GUI svn.r6748)
;
_audit_update_record
;
2023-12-04 deposited with the CCDC.	2024-04-30 downloaded from the CCDC.
;
_cell_angle_alpha 90
_cell_angle_beta 96.297(4)
_cell_angle_gamma 90
_cell_formula_units_Z 4
_cell_length_a 7.4292(3)
_cell_length_b 16.5544(8)
_cell_length_c 12.3299(5)
_cell_measurement_reflns_used 10040
_cell_measurement_temperature 130(2)
_cell_measurement_theta_max 26.6450
_cell_measurement_theta_min 2.0620
_cell_volume 1507.26(11)
_computing_cell_refinement 'CrysAlisPro 1.171.41.123a (Rigaku OD, 2022)'
_computing_data_collection 'CrysAlisPro 1.171.41.123a (Rigaku OD, 2022)'
_computing_data_reduction 'CrysAlisPro 1.171.41.123a (Rigaku OD, 2022)'
_computing_molecular_graphics 'Olex2 1.5 (Dolomanov et al., 2009)'
_computing_publication_material 'Olex2 1.5 (Dolomanov et al., 2009)'
_computing_structure_refinement 'SHELXL 2018/3 (Sheldrick, 2015)'
_computing_structure_solution 'SHELXT 2018/2 (Sheldrick, 2018)'
_diffrn_ambient_temperature 130(2)
_diffrn_detector 'Hybrid Pixel Array Detector'
_diffrn_detector_area_resol_mean 10.0000
_diffrn_measured_fraction_theta_full 0.994
_diffrn_measured_fraction_theta_max 0.944
_diffrn_measurement_details
;
List of Runs (angles in degrees, time in seconds):

  # Type    Start    End  Width  t~exp~   \w     \q     \k     \f   Frames
#--------------------------------------------------------------------------
  1  \w    -79.00  38.00   0.50    2.67    --   10.60 -82.00 -83.00  234
  2  \w    -17.00 100.00   0.50    2.67    --   10.60  82.00  37.00  234
  3  \w    -38.00  73.00   0.50    2.67    --  -10.90  82.00  37.00  222
  4  \w    -49.00 -11.00   0.50    2.67    --  -10.90 -82.00 -83.00   76
  5  \w    -33.00  -1.00   0.50    2.67    --   10.60 -82.00-150.00   64
  6  \w     -8.00  18.00   0.50    2.67    --   10.60  77.00-150.00   52
  7  \w    -79.00 100.00   0.50    2.67    --   10.60  19.00  90.00  358
  8  \w    -85.00  20.00   0.50    2.67    --  -10.90 -57.00 -90.00  210
  9  \w    -38.00  47.00   0.50    2.67    --  -10.90  82.00-180.00  170
;
_diffrn_measurement_device 'four-circle diffractometer'
_diffrn_measurement_device_type 'XtaLAB Pro II AFC12 (RINC): Kappa single'
_diffrn_measurement_method '\w scans'
_diffrn_orient_matrix_type 'CrysAlisPro convention (1999,Acta A55,543-557)'
_diffrn_orient_matrix_UB_11 0.0386230000
_diffrn_orient_matrix_UB_12 -0.0342161000
_diffrn_orient_matrix_UB_13 -0.0232177000
_diffrn_orient_matrix_UB_21 -0.0299611000
_diffrn_orient_matrix_UB_22 0.0144721000
_diffrn_orient_matrix_UB_23 -0.0530393000
_diffrn_orient_matrix_UB_31 0.0827086000
_diffrn_orient_matrix_UB_32 0.0212648000
_diffrn_orient_matrix_UB_33 -0.0010979000
_diffrn_radiation_monochromator mirror
_diffrn_radiation_probe x-ray
_diffrn_radiation_type 'Mo K\a'
_diffrn_radiation_wavelength 0.71073
_diffrn_reflns_av_R_equivalents 0.0520
_diffrn_reflns_av_unetI/netI 0.0447
_diffrn_reflns_Laue_measured_fraction_full 0.994
_diffrn_reflns_Laue_measured_fraction_max 0.944
_diffrn_reflns_limit_h_max 8
_diffrn_reflns_limit_h_min -9
_diffrn_reflns_limit_k_max 21
_diffrn_reflns_limit_k_min -21
_diffrn_reflns_limit_l_max 15
_diffrn_reflns_limit_l_min -15
_diffrn_reflns_number 20549
_diffrn_reflns_point_group_measured_fraction_full 0.994
_diffrn_reflns_point_group_measured_fraction_max 0.944
_diffrn_reflns_theta_full 25.242
_diffrn_reflns_theta_max 27.083
_diffrn_reflns_theta_min 2.068
_diffrn_source 'micro-focus sealed X-ray tube'
_diffrn_source_type 'Rigaku (Mo) X-ray Source'
_exptl_absorpt_coefficient_mu 2.918
_exptl_absorpt_correction_T_max 1.00000
_exptl_absorpt_correction_T_min 0.10750
_exptl_absorpt_correction_type multi-scan
_exptl_absorpt_process_details
;
CrysAlisPro 1.171.41.123a (Rigaku Oxford Diffraction, 2022)
Empirical absorption correction using spherical harmonics,
implemented in SCALE3 ABSPACK scaling algorithm.
;
_exptl_crystal_colour yellow
_exptl_crystal_colour_primary yellow
_exptl_crystal_density_diffrn 1.651
_exptl_crystal_description block
_exptl_crystal_F_000 752
_exptl_crystal_size_max 0.5
_exptl_crystal_size_mid 0.4
_exptl_crystal_size_min 0.2
_refine_diff_density_max 1.253
_refine_diff_density_min -0.960
_refine_diff_density_rms 0.087
_refine_ls_extinction_method none
_refine_ls_goodness_of_fit_ref 1.024
_refine_ls_hydrogen_treatment constr
_refine_ls_matrix_type full
_refine_ls_number_parameters 192
_refine_ls_number_reflns 3138
_refine_ls_number_restraints 0
_refine_ls_restrained_S_all 1.024
_refine_ls_R_factor_all 0.0478
_refine_ls_R_factor_gt 0.0387
_refine_ls_shift/su_max 0.000
_refine_ls_shift/su_mean 0.000
_refine_ls_structure_factor_coef Fsqd
_refine_ls_weighting_details 'w=1/[\s^2^(Fo^2^)+(0.0347P)^2^+2.0998P] where P=(Fo^2^+2Fc^2^)/3'
_refine_ls_weighting_scheme calc
_refine_ls_wR_factor_gt 0.0854
_refine_ls_wR_factor_ref 0.0884
_reflns_Friedel_coverage 0.000
_reflns_number_gt 2704
_reflns_number_total 3138
_reflns_threshold_expression 'I > 2\s(I)'
_cod_data_source_file d4ob00488d3.cif
_cod_data_source_block k11204-myc-a_auto
_cod_depositor_comments 'Adding full bibliography for 7159934--7159937.cif.'
_cod_database_code 7159935
_shelx_shelxl_version_number 2018/3
_shelx_space_group_comment
;
The symmetry employed for this shelxl refinement is uniquely defined
by the following loop, which should always be used as a source of
symmetry information in preference to the above space-group names.
They are only intended as comments.
;
_shelx_estimated_absorpt_t_max 0.593
_shelx_estimated_absorpt_t_min 0.323
_olex2_refinement_description
;
1. Fixed Uiso
 At 1.2 times of:
  All C(H) groups, All C(H,H) groups, All N(H) groups
 At 1.5 times of:
  All C(H,H,H) groups
2.a Secondary CH2 refined with riding coordinates:
 C13(H13A,H13B), C9(H9A,H9B)
2.b Aromatic/amide H refined with riding coordinates:
 N1(H1), C5(H5), C3(H3)
2.c Idealised Me refined as rotating group:
 C14(H14A,H14B,H14C), C10(H10A,H10B,H10C)
;
_olex2_submission_special_instructions 'No special instructions were received'
_oxdiff_exptl_absorpt_empirical_details
;
Empirical correction (ABSPACK) includes:
- Absorption correction using spherical harmonics
- Frame scaling
;
_oxdiff_exptl_absorpt_empirical_full_max 5.429
_oxdiff_exptl_absorpt_empirical_full_min 0.489

loop_
_space_group_symop_operation_xyz
'x, y, z'
'-x+1/2, y+1/2, -z+1/2'
'-x, -y, -z'
'x-1/2, -y-1/2, z-1/2'

loop_
_atom_site_label
_atom_site_type_symbol
_atom_site_fract_x
_atom_site_fract_y
_atom_site_fract_z
_atom_site_U_iso_or_equiv
_atom_site_adp_type
_atom_site_occupancy
_atom_site_site_symmetry_order
_atom_site_calc_flag
_atom_site_refinement_flags_posn
_atom_site_refinement_flags_adp
_atom_site_refinement_flags_occupancy
_atom_site_disorder_assembly
_atom_site_disorder_group
Br1 Br 0.79411(4) 0.42922(2) 0.79841(2) 0.02683(11) Uani 1 1 d . . . . .
Cl1 Cl 0.77858(10) 0.73293(4) 0.61492(6) 0.02428(18) Uani 1 1 d . . . . .
O4 O 0.0257(2) 0.71806(12) 0.39243(15) 0.0192(4) Uani 1 1 d . . . . .
O2 O 0.3089(3) 0.81344(12) 0.54080(15) 0.0209(4) Uani 1 1 d . . . . .
O1 O 0.4483(3) 0.77823(13) 0.39435(16) 0.0250(5) Uani 1 1 d . . . . .
O3 O -0.0832(3) 0.59409(12) 0.41973(17) 0.0241(5) Uani 1 1 d . . . . .
N1 N 0.2413(3) 0.55497(14) 0.54627(19) 0.0187(5) Uani 1 1 d . . . . .
H1 H 0.162903 0.515006 0.544488 0.022 Uiso 1 1 calc R U . . .
C2 C 0.4124(4) 0.55382(17) 0.5985(2) 0.0164(6) Uani 1 1 d . . . . .
C5 C 0.7601(4) 0.58255(18) 0.6943(2) 0.0210(6) Uani 1 1 d . . . . .
H5 H 0.879685 0.591180 0.728124 0.025 Uiso 1 1 calc R U . . .
C1 C 0.4944(4) 0.62895(17) 0.5812(2) 0.0162(6) Uani 1 1 d . . . . .
C3 C 0.4992(4) 0.49238(18) 0.6619(2) 0.0193(6) Uani 1 1 d . . . . .
H3 H 0.442502 0.441916 0.671997 0.023 Uiso 1 1 calc R U . . .
C4 C 0.6710(4) 0.50919(18) 0.7085(2) 0.0209(6) Uani 1 1 d . . . . .
C7 C 0.3632(4) 0.67659(17) 0.5166(2) 0.0163(6) Uani 1 1 d . . . . .
C11 C 0.2110(4) 0.62898(17) 0.4967(2) 0.0177(6) Uani 1 1 d . . . . .
C8 C 0.3805(4) 0.76053(17) 0.4755(2) 0.0174(6) Uani 1 1 d . . . . .
C6 C 0.6719(4) 0.64173(17) 0.6309(2) 0.0173(6) Uani 1 1 d . . . . .
C12 C 0.0358(4) 0.64412(18) 0.4326(2) 0.0188(6) Uani 1 1 d . . . . .
C13 C -0.1424(4) 0.74127(19) 0.3267(2) 0.0240(7) Uani 1 1 d . . . . .
H13A H -0.247130 0.713942 0.353853 0.029 Uiso 1 1 calc R U . . .
H13B H -0.137759 0.725736 0.249480 0.029 Uiso 1 1 calc R U . . .
C14 C -0.1601(4) 0.83089(19) 0.3363(3) 0.0261(7) Uani 1 1 d . . . . .
H14A H -0.267996 0.849158 0.289900 0.039 Uiso 1 1 calc R U . . .
H14B H -0.052509 0.857067 0.312977 0.039 Uiso 1 1 calc R U . . .
H14C H -0.171558 0.845181 0.412385 0.039 Uiso 1 1 calc R U . . .
C9 C 0.3031(4) 0.89659(18) 0.5037(2) 0.0242(7) Uani 1 1 d . . . . .
H9A H 0.234954 0.900680 0.430211 0.029 Uiso 1 1 calc R U . . .
H9B H 0.427230 0.917318 0.499902 0.029 Uiso 1 1 calc R U . . .
C10 C 0.2098(5) 0.9444(2) 0.5852(3) 0.0354(8) Uani 1 1 d . . . . .
H10A H 0.202970 1.001267 0.563154 0.053 Uiso 1 1 calc R U . . .
H10B H 0.278600 0.939735 0.657425 0.053 Uiso 1 1 calc R U . . .
H10C H 0.087242 0.923207 0.588037 0.053 Uiso 1 1 calc R U . . .

loop_
_atom_site_aniso_label
_atom_site_aniso_U_11
_atom_site_aniso_U_22
_atom_site_aniso_U_33
_atom_site_aniso_U_23
_atom_site_aniso_U_13
_atom_site_aniso_U_12
Br1 0.02958(18) 0.02366(19) 0.02671(18) 0.00627(13) 0.00067(12) 0.00801(13)
Cl1 0.0261(4) 0.0197(4) 0.0267(4) 0.0012(3) 0.0012(3) -0.0067(3)
O4 0.0178(10) 0.0156(10) 0.0239(10) 0.0037(9) 0.0003(8) -0.0001(8)
O2 0.0327(11) 0.0120(10) 0.0190(10) 0.0017(8) 0.0065(8) 0.0010(9)
O1 0.0269(11) 0.0248(12) 0.0249(11) 0.0055(9) 0.0097(9) 0.0005(9)
O3 0.0214(11) 0.0183(11) 0.0322(12) 0.0030(10) 0.0011(9) -0.0038(9)
N1 0.0201(12) 0.0136(12) 0.0223(12) 0.0004(10) 0.0017(9) -0.0027(10)
C2 0.0194(14) 0.0155(15) 0.0147(13) -0.0012(11) 0.0031(10) 0.0018(12)
C5 0.0197(14) 0.0234(16) 0.0199(14) -0.0016(13) 0.0023(11) 0.0010(13)
C1 0.0198(14) 0.0149(14) 0.0145(13) 0.0007(11) 0.0052(10) 0.0011(11)
C3 0.0245(15) 0.0145(14) 0.0199(14) -0.0008(12) 0.0079(11) -0.0002(12)
C4 0.0258(15) 0.0170(15) 0.0205(14) 0.0015(12) 0.0056(11) 0.0068(12)
C7 0.0197(14) 0.0160(15) 0.0137(12) 0.0004(11) 0.0039(10) 0.0008(12)
C11 0.0212(14) 0.0126(14) 0.0200(14) 0.0021(12) 0.0051(11) 0.0013(11)
C8 0.0153(13) 0.0184(15) 0.0182(13) 0.0009(12) 0.0001(10) 0.0002(12)
C6 0.0205(14) 0.0150(14) 0.0170(13) -0.0025(11) 0.0053(10) -0.0007(12)
C12 0.0209(14) 0.0179(15) 0.0181(14) 0.0000(12) 0.0054(11) 0.0009(12)
C13 0.0204(15) 0.0261(17) 0.0244(15) 0.0032(13) -0.0021(11) 0.0036(13)
C14 0.0245(16) 0.0231(17) 0.0315(16) 0.0085(14) 0.0062(12) 0.0035(13)
C9 0.0302(16) 0.0131(15) 0.0284(16) 0.0019(13) -0.0006(12) 0.0003(13)
C10 0.041(2) 0.0204(17) 0.045(2) -0.0057(16) 0.0028(16) 0.0049(15)

loop_
_atom_type_symbol
_atom_type_description
_atom_type_scat_dispersion_real
_atom_type_scat_dispersion_imag
_atom_type_scat_source
C C 0.0033 0.0016 'International Tables Vol C Tables 4.2.6.8 and 6.1.1.4'
H H 0.0000 0.0000 'International Tables Vol C Tables 4.2.6.8 and 6.1.1.4'
Br Br -0.2901 2.4595 'International Tables Vol C Tables 4.2.6.8 and 6.1.1.4'
Cl Cl 0.1484 0.1585 'International Tables Vol C Tables 4.2.6.8 and 6.1.1.4'
N N 0.0061 0.0033 'International Tables Vol C Tables 4.2.6.8 and 6.1.1.4'
O O 0.0106 0.0060 'International Tables Vol C Tables 4.2.6.8 and 6.1.1.4'

loop_
_geom_angle_atom_site_label_1
_geom_angle_atom_site_label_2
_geom_angle_atom_site_label_3
_geom_angle
_geom_angle_site_symmetry_1
_geom_angle_site_symmetry_3
_geom_angle_publ_flag
C12 O4 C13 117.5(2) . . ?
C8 O2 C9 115.5(2) . . ?
C2 N1 H1 125.6 . . ?
C2 N1 C11 108.8(2) . . ?
C11 N1 H1 125.6 . . ?
N1 C2 C1 108.2(2) . . ?
N1 C2 C3 128.7(3) . . ?
C3 C2 C1 123.1(3) . . ?
C4 C5 H5 120.5 . . ?
C6 C5 H5 120.5 . . ?
C6 C5 C4 119.1(3) . . ?
C2 C1 C7 106.9(2) . . ?
C6 C1 C2 117.8(2) . . ?
C6 C1 C7 135.2(3) . . ?
C2 C3 H3 122.0 . . ?
C4 C3 C2 116.0(3) . . ?
C4 C3 H3 122.0 . . ?
C5 C4 Br1 118.3(2) . . ?
C3 C4 Br1 118.1(2) . . ?
C3 C4 C5 123.6(3) . . ?
C1 C7 C8 128.8(2) . . ?
C11 C7 C1 106.3(2) . . ?
C11 C7 C8 124.9(2) . . ?
N1 C11 C7 109.8(2) . . ?
N1 C11 C12 118.9(2) . . ?
C7 C11 C12 131.3(3) . . ?
O2 C8 C7 110.5(2) . . ?
O1 C8 O2 124.8(3) . . ?
O1 C8 C7 124.7(3) . . ?
C5 C6 Cl1 119.5(2) . . ?
C5 C6 C1 120.4(3) . . ?
C1 C6 Cl1 120.1(2) . . ?
O4 C12 C11 111.8(2) . . ?
O3 C12 O4 125.1(3) . . ?
O3 C12 C11 123.1(3) . . ?
O4 C13 H13A 110.3 . . ?
O4 C13 H13B 110.3 . . ?
O4 C13 C14 107.1(2) . . ?
H13A C13 H13B 108.6 . . ?
C14 C13 H13A 110.3 . . ?
C14 C13 H13B 110.3 . . ?
C13 C14 H14A 109.5 . . ?
C13 C14 H14B 109.5 . . ?
C13 C14 H14C 109.5 . . ?
H14A C14 H14B 109.5 . . ?
H14A C14 H14C 109.5 . . ?
H14B C14 H14C 109.5 . . ?
O2 C9 H9A 110.4 . . ?
O2 C9 H9B 110.4 . . ?
O2 C9 C10 106.7(3) . . ?
H9A C9 H9B 108.6 . . ?
C10 C9 H9A 110.4 . . ?
C10 C9 H9B 110.4 . . ?
C9 C10 H10A 109.5 . . ?
C9 C10 H10B 109.5 . . ?
C9 C10 H10C 109.5 . . ?
H10A C10 H10B 109.5 . . ?
H10A C10 H10C 109.5 . . ?
H10B C10 H10C 109.5 . . ?

loop_
_geom_bond_atom_site_label_1
_geom_bond_atom_site_label_2
_geom_bond_distance
_geom_bond_site_symmetry_2
_geom_bond_publ_flag
Br1 C4 1.896(3) . ?
Cl1 C6 1.727(3) . ?
O4 C12 1.319(3) . ?
O4 C13 1.464(3) . ?
O2 C8 1.339(3) . ?
O2 C9 1.450(3) . ?
O1 C8 1.205(3) . ?
O3 C12 1.209(3) . ?
N1 H1 0.8800 . ?
N1 C2 1.361(3) . ?
N1 C11 1.377(4) . ?
C2 C1 1.412(4) . ?
C2 C3 1.397(4) . ?
C5 H5 0.9500 . ?
C5 C4 1.403(4) . ?
C5 C6 1.374(4) . ?
C1 C7 1.427(4) . ?
C1 C6 1.408(4) . ?
C3 H3 0.9500 . ?
C3 C4 1.370(4) . ?
C7 C11 1.378(4) . ?
C7 C8 1.489(4) . ?
C11 C12 1.468(4) . ?
C13 H13A 0.9900 . ?
C13 H13B 0.9900 . ?
C13 C14 1.495(4) . ?
C14 H14A 0.9800 . ?
C14 H14B 0.9800 . ?
C14 H14C 0.9800 . ?
C9 H9A 0.9900 . ?
C9 H9B 0.9900 . ?
C9 C10 1.506(5) . ?
C10 H10A 0.9800 . ?
C10 H10B 0.9800 . ?
C10 H10C 0.9800 . ?

loop_
_geom_torsion_atom_site_label_1
_geom_torsion_atom_site_label_2
_geom_torsion_atom_site_label_3
_geom_torsion_atom_site_label_4
_geom_torsion
_geom_torsion_site_symmetry_1
_geom_torsion_site_symmetry_2
_geom_torsion_site_symmetry_3
_geom_torsion_site_symmetry_4
_geom_torsion_publ_flag
N1 C2 C1 C7 0.7(3) . . . . ?
N1 C2 C1 C6 178.3(2) . . . . ?
N1 C2 C3 C4 -177.5(3) . . . . ?
N1 C11 C12 O4 178.5(2) . . . . ?
N1 C11 C12 O3 -1.1(4) . . . . ?
C2 N1 C11 C7 0.0(3) . . . . ?
C2 N1 C11 C12 178.6(2) . . . . ?
C2 C1 C7 C11 -0.7(3) . . . . ?
C2 C1 C7 C8 -180.0(3) . . . . ?
C2 C1 C6 Cl1 -178.9(2) . . . . ?
C2 C1 C6 C5 -0.3(4) . . . . ?
C2 C3 C4 Br1 178.51(19) . . . . ?
C2 C3 C4 C5 -0.8(4) . . . . ?
C1 C2 C3 C4 0.7(4) . . . . ?
C1 C7 C11 N1 0.5(3) . . . . ?
C1 C7 C11 C12 -177.9(3) . . . . ?
C1 C7 C8 O2 -97.8(3) . . . . ?
C1 C7 C8 O1 82.7(4) . . . . ?
C3 C2 C1 C7 -177.8(2) . . . . ?
C3 C2 C1 C6 -0.2(4) . . . . ?
C4 C5 C6 Cl1 178.8(2) . . . . ?
C4 C5 C6 C1 0.2(4) . . . . ?
C7 C1 C6 Cl1 -2.2(4) . . . . ?
C7 C1 C6 C5 176.5(3) . . . . ?
C7 C11 C12 O4 -3.2(4) . . . . ?
C7 C11 C12 O3 177.1(3) . . . . ?
C11 N1 C2 C1 -0.4(3) . . . . ?
C11 N1 C2 C3 178.0(3) . . . . ?
C11 C7 C8 O2 83.1(3) . . . . ?
C11 C7 C8 O1 -96.4(4) . . . . ?
C8 O2 C9 C10 177.1(2) . . . . ?
C8 C7 C11 N1 179.8(2) . . . . ?
C8 C7 C11 C12 1.4(5) . . . . ?
C6 C5 C4 Br1 -178.9(2) . . . . ?
C6 C5 C4 C3 0.4(4) . . . . ?
C6 C1 C7 C11 -177.7(3) . . . . ?
C6 C1 C7 C8 3.0(5) . . . . ?
C12 O4 C13 C14 153.2(2) . . . . ?
C13 O4 C12 O3 -0.3(4) . . . . ?
C13 O4 C12 C11 -180.0(2) . . . . ?
C9 O2 C8 O1 4.8(4) . . . . ?
C9 O2 C8 C7 -174.7(2) . . . . ?
